data_7131734
loop_
_publ_author_name
'Seifert, Fabian'
'G&#xf6;rls, Helmar'
'Kupfer, Stephan'
'Kretschmer, Robert'

_publ_section_title
;
 A tetranuclear magnesium hydride cluster with a four-coordinate hydride
 in near square-planar geometry.
;
_journal_issue 49
_journal_name_full 'Chemical communications (Cambridge, England)'
_journal_page_first 7627
_journal_page_last 7630
_journal_paper_doi 10.1039/d3cc01608k
_journal_volume 59
_journal_year 2023
_chemical_formula_moiety '2(C33 H48 Mg2 N2 O2), C7 H8'
_chemical_formula_sum 'C73 H104 Mg4 N4 O4'
_chemical_formula_weight 1198.84
_space_group_crystal_system monoclinic
_space_group_IT_number 15
_space_group_name_Hall '-C 2yc'
_space_group_name_H-M_alt 'C 1 2/c 1'
_atom_sites_solution_hydrogens mixed
_atom_sites_solution_primary direct
_atom_sites_solution_secondary difmap
_audit_creation_method SHELXL-2019/1
_audit_update_record
;
2023-03-22 deposited with the CCDC.	2023-05-23 downloaded from the CCDC.
;
_cell_angle_alpha 90
_cell_angle_beta 112.900(2)
_cell_angle_gamma 90
_cell_formula_units_Z 4
_cell_length_a 18.6792(8)
_cell_length_b 26.1398(13)
_cell_length_c 15.8494(6)
_cell_measurement_reflns_used 22101
_cell_measurement_temperature 133(2)
_cell_measurement_theta_max 25.681
_cell_measurement_theta_min 1.417
_cell_volume 7128.9(6)
_computing_cell_refinement DENZO
_computing_data_collection COLLECT
_computing_data_reduction DENZO
_computing_molecular_graphics SHELXTL/PC
_computing_publication_material 'SHELXL-2018/3 (Sheldrick, 2018)'
_computing_structure_refinement 'SHELXL-2019/1 (Sheldrick, 2019)'
_computing_structure_solution 'SHELXS-97 (Sheldrick, 2008)'
_diffrn_ambient_temperature 133(2)
_diffrn_measured_fraction_theta_full 0.998
_diffrn_measured_fraction_theta_max 0.998
_diffrn_measurement_device_type KappaCCD
_diffrn_measurement_method 'phi + omega - scans'
_diffrn_radiation_type MoK\a
_diffrn_radiation_wavelength 0.71073
_diffrn_reflns_av_R_equivalents 0.1092
_diffrn_reflns_av_unetI/netI 0.0819
_diffrn_reflns_Laue_measured_fraction_full 0.998
_diffrn_reflns_Laue_measured_fraction_max 0.998
_diffrn_reflns_limit_h_max 22
_diffrn_reflns_limit_h_min -22
_diffrn_reflns_limit_k_max 31
_diffrn_reflns_limit_k_min -31
_diffrn_reflns_limit_l_max 19
_diffrn_reflns_limit_l_min -17
_diffrn_reflns_number 22100
_diffrn_reflns_point_group_measured_fraction_full 0.998
_diffrn_reflns_point_group_measured_fraction_max 0.998
_diffrn_reflns_theta_full 25.242
_diffrn_reflns_theta_max 25.681
_diffrn_reflns_theta_min 1.558
_exptl_absorpt_coefficient_mu 0.099
_exptl_absorpt_correction_T_max 0.7456
_exptl_absorpt_correction_T_min 0.6392
_exptl_absorpt_correction_type multi-scan
_exptl_absorpt_process_details
; 
 SADABS 2016/2: Krause, L., Herbst-Irmer, R., Sheldrick G.M. & Stalke D., 
 J. Appl. Cryst. 48 (2015) 3-10 
;
_exptl_crystal_colour colourless
_exptl_crystal_density_diffrn 1.117
_exptl_crystal_density_method 'not measured'
_exptl_crystal_description prism
_exptl_crystal_F_000 2600
_exptl_crystal_size_max 0.112
_exptl_crystal_size_mid 0.092
_exptl_crystal_size_min 0.088
_refine_diff_density_max 0.298
_refine_diff_density_min -0.320
_refine_diff_density_rms 0.063
_refine_ls_extinction_method none
_refine_ls_goodness_of_fit_ref 1.178
_refine_ls_hydrogen_treatment mixed
_refine_ls_matrix_type full
_refine_ls_number_parameters 404
_refine_ls_number_reflns 6770
_refine_ls_number_restraints 0
_refine_ls_restrained_S_all 1.178
_refine_ls_R_factor_all 0.1264
_refine_ls_R_factor_gt 0.0851
_refine_ls_shift/su_max 0.000
_refine_ls_shift/su_mean 0.000
_refine_ls_structure_factor_coef Fsqd
_refine_ls_weighting_details 'w=1/[\s^2^(Fo^2^)+(0.0149P)^2^+27.9392P] where P=(Fo^2^+2Fc^2^)/3'
_refine_ls_weighting_scheme calc
_refine_ls_wR_factor_gt 0.1438
_refine_ls_wR_factor_ref 0.1586
_reflns_Friedel_coverage 0.000
_reflns_number_gt 4891
_reflns_number_total 6770
_reflns_threshold_expression 'I > 2\s(I)'
_cod_data_source_file d3cc01608k2.cif
_cod_data_source_block FO7405_(BODDI)2(MgH)4_a
_cod_depositor_comments 'Adding full bibliography for 7131734--7131735.cif.'
_cod_original_cell_volume 7128.9(5)
_cod_original_sg_symbol_H-M 'C 2/c'
_cod_database_code 7131734
_shelx_shelxl_version_number 2019/1
_shelx_space_group_comment
; 
The symmetry employed for this shelxl refinement is uniquely defined 
by the following loop, which should always be used as a source of 
symmetry information in preference to the above space-group names. 
They are only intended as comments. 
;
_shelx_estimated_absorpt_t_min 0.989
_shelx_estimated_absorpt_t_max 0.991

loop_
_space_group_symop_operation_xyz
'x, y, z'
'-x, y, -z+1/2'
'x+1/2, y+1/2, z'
'-x+1/2, y+1/2, -z+1/2'
'-x, -y, -z'
'x, -y, z-1/2'
'-x+1/2, -y+1/2, -z'
'x+1/2, -y+1/2, z-1/2'

loop_
_atom_site_label
_atom_site_type_symbol
_atom_site_fract_x
_atom_site_fract_y
_atom_site_fract_z
_atom_site_U_iso_or_equiv
_atom_site_adp_type
_atom_site_occupancy
_atom_site_site_symmetry_order
_atom_site_calc_flag
_atom_site_refinement_flags_posn
_atom_site_refinement_flags_adp
_atom_site_refinement_flags_occupancy
_atom_site_disorder_assembly
_atom_site_disorder_group
Mg1 Mg 0.55669(6) 0.55483(4) 0.34441(7) 0.0163(3) Uani 1 1 d . . . . .
Mg2 Mg 0.53053(7) 0.67828(5) 0.34232(8) 0.0205(3) Uani 1 1 d . . . . .
O1 O 0.58359(13) 0.61905(9) 0.41687(15) 0.0183(5) Uani 1 1 d . . . . .
O2 O 0.49594(14) 0.52649(9) 0.42038(16) 0.0225(6) Uani 1 1 d . . . . .
N1 N 0.67006(15) 0.52993(11) 0.40240(19) 0.0179(6) Uani 1 1 d . . . . .
N2 N 0.54467(16) 0.71982(11) 0.45765(19) 0.0193(6) Uani 1 1 d . . . . .
C1 C 0.71097(19) 0.50092(14) 0.3573(2) 0.0203(8) Uani 1 1 d . . . . .
C2 C 0.7111(2) 0.44757(15) 0.3579(3) 0.0270(9) Uani 1 1 d . . . . .
C3 C 0.7558(2) 0.42157(15) 0.3190(2) 0.0273(9) Uani 1 1 d . . . . .
H3A H 0.755209 0.385231 0.317843 0.033 Uiso 1 1 calc R U . . .
C4 C 0.8009(2) 0.44775(15) 0.2820(2) 0.0277(9) Uani 1 1 d . . . . .
H4A H 0.833516 0.429551 0.258922 0.033 Uiso 1 1 calc R U . . .
C5 C 0.7984(2) 0.50057(15) 0.2787(2) 0.0260(8) Uani 1 1 d . . . . .
H5A H 0.827907 0.518328 0.250800 0.031 Uiso 1 1 calc R U . . .
C6 C 0.7538(2) 0.52833(14) 0.3152(2) 0.0217(8) Uani 1 1 d . . . . .
C7 C 0.6639(3) 0.41727(15) 0.4008(3) 0.0376(11) Uani 1 1 d . . . . .
H7A H 0.636092 0.442409 0.424727 0.045 Uiso 1 1 calc R U . . .
C8 C 0.6033(3) 0.3841(2) 0.3307(3) 0.0612(16) Uani 1 1 d . . . . .
H8A H 0.569465 0.405484 0.280160 0.092 Uiso 1 1 calc R U . . .
H8B H 0.572069 0.366812 0.359579 0.092 Uiso 1 1 calc R U . . .
H8C H 0.629042 0.358473 0.307093 0.092 Uiso 1 1 calc R U . . .
C9 C 0.7155(3) 0.38459(19) 0.4812(3) 0.0544(14) Uani 1 1 d . . . . .
H9A H 0.753875 0.406433 0.526870 0.082 Uiso 1 1 calc R U . . .
H9B H 0.742314 0.358808 0.459374 0.082 Uiso 1 1 calc R U . . .
H9C H 0.683326 0.367525 0.509051 0.082 Uiso 1 1 calc R U . . .
C10 C 0.7462(2) 0.58588(15) 0.3035(3) 0.0282(9) Uani 1 1 d . . . . .
H10A H 0.730157 0.599744 0.352273 0.034 Uiso 1 1 calc R U . . .
C11 C 0.6812(3) 0.59790(16) 0.2102(3) 0.0388(10) Uani 1 1 d . . . . .
H11A H 0.633162 0.580880 0.205985 0.058 Uiso 1 1 calc R U . . .
H11B H 0.696217 0.585544 0.161080 0.058 Uiso 1 1 calc R U . . .
H11C H 0.672719 0.634954 0.204190 0.058 Uiso 1 1 calc R U . . .
C12 C 0.8219(3) 0.61281(17) 0.3123(3) 0.0434(11) Uani 1 1 d . . . . .
H12A H 0.863020 0.604285 0.371540 0.065 Uiso 1 1 calc R U . . .
H12B H 0.813678 0.649912 0.308134 0.065 Uiso 1 1 calc R U . . .
H12C H 0.837219 0.601432 0.262814 0.065 Uiso 1 1 calc R U . . .
C13 C 0.71130(19) 0.54397(13) 0.4892(2) 0.0190(8) Uani 1 1 d . . . . .
C14 C 0.68650(19) 0.57937(13) 0.5389(2) 0.0179(7) Uani 1 1 d . . . . .
H14A H 0.711370 0.576871 0.603624 0.022 Uiso 1 1 calc R U . . .
C15 C 0.63012(19) 0.61786(13) 0.5061(2) 0.0169(7) Uani 1 1 d . . . . .
C16 C 0.62385(19) 0.65628(13) 0.5651(2) 0.0192(8) Uani 1 1 d . . . . .
H16A H 0.649401 0.649327 0.628739 0.023 Uiso 1 1 calc R U . . .
C17 C 0.5851(2) 0.70331(13) 0.5430(2) 0.0193(8) Uani 1 1 d . . . . .
C18 C 0.5939(2) 0.73730(14) 0.6244(2) 0.0268(9) Uani 1 1 d . . . . .
H18A H 0.605999 0.772305 0.612029 0.040 Uiso 1 1 calc R U . . .
H18B H 0.636147 0.724270 0.679221 0.040 Uiso 1 1 calc R U . . .
H18C H 0.545300 0.737225 0.634246 0.040 Uiso 1 1 calc R U . . .
C19 C 0.7931(2) 0.52345(14) 0.5382(2) 0.0258(8) Uani 1 1 d . . . . .
H19A H 0.793143 0.486347 0.529441 0.039 Uiso 1 1 calc R U . . .
H19B H 0.811091 0.531078 0.603802 0.039 Uiso 1 1 calc R U . . .
H19C H 0.827886 0.539684 0.513213 0.039 Uiso 1 1 calc R U . . .
C20 C 0.5168(2) 0.77193(13) 0.4454(2) 0.0202(8) Uani 1 1 d . . . . .
C21 C 0.5610(2) 0.80952(13) 0.4232(2) 0.0225(8) Uani 1 1 d . . . . .
C22 C 0.5360(2) 0.85981(14) 0.4143(3) 0.0286(9) Uani 1 1 d . . . . .
H22A H 0.565981 0.885545 0.401074 0.034 Uiso 1 1 calc R U . . .
C23 C 0.4680(2) 0.87333(15) 0.4242(3) 0.0306(9) Uani 1 1 d . . . . .
H23A H 0.452141 0.908129 0.419067 0.037 Uiso 1 1 calc R U . . .
C24 C 0.4234(2) 0.83611(14) 0.4417(3) 0.0281(9) Uani 1 1 d . . . . .
H24A H 0.376317 0.845558 0.447153 0.034 Uiso 1 1 calc R U . . .
C25 C 0.4459(2) 0.78476(14) 0.4515(3) 0.0247(8) Uani 1 1 d . . . . .
C26 C 0.6372(2) 0.79623(14) 0.4133(2) 0.0253(8) Uani 1 1 d . . . . .
H26A H 0.638546 0.758276 0.406188 0.030 Uiso 1 1 calc R U . . .
C27 C 0.6426(2) 0.82075(18) 0.3286(3) 0.0385(10) Uani 1 1 d . . . . .
H27A H 0.596923 0.811269 0.274220 0.058 Uiso 1 1 calc R U . . .
H27B H 0.689735 0.808675 0.321673 0.058 Uiso 1 1 calc R U . . .
H27C H 0.644783 0.858045 0.335461 0.058 Uiso 1 1 calc R U . . .
C28 C 0.7071(2) 0.81112(16) 0.5003(3) 0.0320(9) Uani 1 1 d . . . . .
H28A H 0.705377 0.791908 0.552585 0.048 Uiso 1 1 calc R U . . .
H28B H 0.705169 0.847862 0.511514 0.048 Uiso 1 1 calc R U . . .
H28C H 0.755289 0.803086 0.492295 0.048 Uiso 1 1 calc R U . . .
C29 C 0.3916(2) 0.74491(15) 0.4644(3) 0.0305(9) Uani 1 1 d . . . . .
H29A H 0.418668 0.711069 0.474739 0.037 Uiso 1 1 calc R U . . .
C30 C 0.3174(2) 0.74081(16) 0.3771(3) 0.0381(10) Uani 1 1 d . . . . .
H30A H 0.331334 0.733828 0.324659 0.057 Uiso 1 1 calc R U . . .
H30B H 0.288541 0.773064 0.367078 0.057 Uiso 1 1 calc R U . . .
H30C H 0.284991 0.712915 0.383869 0.057 Uiso 1 1 calc R U . . .
C31 C 0.3712(3) 0.75614(17) 0.5476(3) 0.0403(11) Uani 1 1 d . . . . .
H31A H 0.418968 0.757370 0.603101 0.060 Uiso 1 1 calc R U . . .
H31B H 0.337231 0.729070 0.553686 0.060 Uiso 1 1 calc R U . . .
H31C H 0.344379 0.789131 0.538997 0.060 Uiso 1 1 calc R U . . .
C32 C 0.4741(2) 0.47299(14) 0.4166(2) 0.0247(8) Uani 1 1 d . . . . .
H32A H 0.484598 0.455425 0.367283 0.030 Uiso 1 1 calc R U . . .
H32B H 0.417895 0.470075 0.403225 0.030 Uiso 1 1 calc R U . . .
C33 C 0.4794(2) 0.55163(14) 0.4924(2) 0.0233(8) Uani 1 1 d . . . . .
H33A H 0.423262 0.548916 0.479465 0.028 Uiso 1 1 calc R U . . .
H33B H 0.492937 0.588364 0.494568 0.028 Uiso 1 1 calc R U . . .
C1T C 1.000000 0.5179(3) 0.750000 0.0514(18) Uani 1 2 d S T P . .
H1TA H 1.000000 0.554284 0.749998 0.062 Uiso 1 2 calc R U P . .
C2T C 0.9859(3) 0.4923(2) 0.6716(4) 0.0538(13) Uani 1 1 d . . . . .
H2TA H 0.976368 0.510815 0.616640 0.065 Uiso 1 1 calc R U . . .
C3T C 0.9853(3) 0.4395(2) 0.6700(3) 0.0522(13) Uani 1 1 d . . . . .
H3TA H 0.974681 0.421933 0.613917 0.063 Uiso 1 1 calc R U . . .
C4T C 1.000000 0.4117(3) 0.750000 0.0497(18) Uani 1 2 d S T P . .
C5T C 1.000000 0.3544(3) 0.750000 0.096(3) Uani 1 2 d S T P . .
H5TA H 1.009587 0.341898 0.811756 0.144 Uiso 0.5 1 calc R U P . .
H5TB H 1.040962 0.341898 0.731092 0.144 Uiso 0.5 1 calc R U P . .
H5TC H 0.949451 0.341898 0.707153 0.144 Uiso 0.5 1 calc R U P . .
H1M1 H 0.500000 0.5090(19) 0.250000 0.029(15) Uiso 1 2 d S . P . .
H112 H 0.500000 0.6021(17) 0.250000 0.016(12) Uiso 1 2 d S . P . .
H1M2 H 0.564(2) 0.6922(15) 0.250(3) 0.037(11) Uiso 1 1 d . . . . .

loop_
_atom_site_aniso_label
_atom_site_aniso_U_11
_atom_site_aniso_U_22
_atom_site_aniso_U_33
_atom_site_aniso_U_23
_atom_site_aniso_U_13
_atom_site_aniso_U_12
Mg1 0.0150(6) 0.0175(6) 0.0164(6) 0.0003(5) 0.0061(5) 0.0008(5)
Mg2 0.0212(6) 0.0217(6) 0.0192(6) 0.0027(5) 0.0086(5) 0.0047(5)
O1 0.0165(12) 0.0199(13) 0.0171(12) 0.0004(10) 0.0048(10) 0.0010(10)
O2 0.0279(14) 0.0203(13) 0.0232(13) -0.0026(11) 0.0143(11) -0.0019(11)
N1 0.0133(14) 0.0198(15) 0.0207(15) -0.0014(13) 0.0068(12) 0.0004(12)
N2 0.0198(16) 0.0182(16) 0.0204(15) 0.0007(13) 0.0082(13) 0.0017(12)
C1 0.0115(17) 0.030(2) 0.0190(18) -0.0012(16) 0.0054(14) 0.0024(15)
C2 0.028(2) 0.026(2) 0.029(2) 0.0054(17) 0.0134(17) 0.0095(17)
C3 0.029(2) 0.024(2) 0.028(2) 0.0029(17) 0.0101(17) 0.0091(17)
C4 0.025(2) 0.037(2) 0.0224(19) -0.0020(18) 0.0107(17) 0.0120(18)
C5 0.022(2) 0.035(2) 0.0227(19) -0.0014(18) 0.0095(16) 0.0008(17)
C6 0.0150(17) 0.028(2) 0.0189(18) -0.0022(16) 0.0026(15) 0.0016(15)
C7 0.048(3) 0.018(2) 0.066(3) 0.006(2) 0.043(2) 0.0096(19)
C8 0.032(3) 0.075(4) 0.067(3) 0.033(3) 0.010(3) -0.007(3)
C9 0.081(4) 0.046(3) 0.035(3) 0.001(2) 0.022(3) -0.025(3)
C10 0.029(2) 0.030(2) 0.031(2) -0.0046(18) 0.0179(18) -0.0062(17)
C11 0.046(3) 0.027(2) 0.046(3) 0.008(2) 0.021(2) 0.007(2)
C12 0.041(3) 0.039(3) 0.058(3) -0.013(2) 0.029(2) -0.014(2)
C13 0.0154(18) 0.0189(19) 0.0225(19) 0.0030(15) 0.0072(15) -0.0011(14)
C14 0.0186(18) 0.0206(18) 0.0154(17) 0.0011(15) 0.0075(15) -0.0030(14)
C15 0.0158(18) 0.0182(17) 0.0180(17) -0.0032(15) 0.0080(14) -0.0025(14)
C16 0.0166(18) 0.0225(19) 0.0154(17) 0.0046(15) 0.0029(14) 0.0018(15)
C17 0.0178(18) 0.0196(19) 0.0232(19) -0.0002(15) 0.0109(16) -0.0043(14)
C18 0.031(2) 0.025(2) 0.024(2) -0.0023(17) 0.0100(17) 0.0027(17)
C19 0.021(2) 0.028(2) 0.025(2) -0.0051(17) 0.0052(16) 0.0073(16)
C20 0.0208(19) 0.0161(18) 0.0209(18) -0.0004(15) 0.0050(15) -0.0004(15)
C21 0.0204(19) 0.0191(19) 0.0242(19) -0.0012(16) 0.0046(16) -0.0012(15)
C22 0.026(2) 0.020(2) 0.036(2) 0.0026(18) 0.0091(18) -0.0046(16)
C23 0.031(2) 0.021(2) 0.036(2) 0.0001(17) 0.0083(19) 0.0043(17)
C24 0.023(2) 0.021(2) 0.041(2) 0.0013(17) 0.0142(18) 0.0039(16)
C25 0.022(2) 0.022(2) 0.031(2) 0.0060(17) 0.0116(17) 0.0018(16)
C26 0.026(2) 0.020(2) 0.032(2) 0.0003(17) 0.0137(17) -0.0047(16)
C27 0.035(2) 0.047(3) 0.036(2) 0.002(2) 0.017(2) -0.006(2)
C28 0.023(2) 0.038(2) 0.035(2) -0.0037(19) 0.0109(18) -0.0007(18)
C29 0.029(2) 0.024(2) 0.046(2) 0.0035(19) 0.023(2) 0.0063(17)
C30 0.031(2) 0.034(2) 0.054(3) -0.004(2) 0.021(2) -0.0045(19)
C31 0.043(3) 0.035(2) 0.052(3) 0.005(2) 0.028(2) 0.002(2)
C32 0.029(2) 0.026(2) 0.0216(19) -0.0053(16) 0.0128(16) -0.0099(17)
C33 0.028(2) 0.0209(19) 0.028(2) -0.0025(17) 0.0186(17) -0.0039(16)
C1T 0.030(4) 0.043(4) 0.074(5) 0.000 0.013(4) 0.000
C2T 0.030(3) 0.059(3) 0.068(4) 0.022(3) 0.014(2) 0.010(2)
C3T 0.030(3) 0.073(4) 0.052(3) -0.010(3) 0.015(2) 0.000(2)
C4T 0.034(4) 0.039(4) 0.079(5) 0.000 0.026(4) 0.000
C5T 0.088(7) 0.049(5) 0.162(10) 0.000 0.061(7) 0.000

loop_
_atom_type_symbol
_atom_type_description
_atom_type_scat_dispersion_real
_atom_type_scat_dispersion_imag
_atom_type_scat_source
C C 0.0033 0.0016 'International Tables Vol C Tables 4.2.6.8 and 6.1.1.4'
H H 0.0000 0.0000 'International Tables Vol C Tables 4.2.6.8 and 6.1.1.4'
N N 0.0061 0.0033 'International Tables Vol C Tables 4.2.6.8 and 6.1.1.4'
O O 0.0106 0.0060 'International Tables Vol C Tables 4.2.6.8 and 6.1.1.4'
Mg Mg 0.0486 0.0363 'International Tables Vol C Tables 4.2.6.8 and 6.1.1.4'

loop_
_geom_angle_atom_site_label_1
_geom_angle_atom_site_label_2
_geom_angle_atom_site_label_3
_geom_angle
_geom_angle_site_symmetry_1
_geom_angle_site_symmetry_3
_geom_angle_publ_flag
O1 Mg1 N1 91.39(11) . . ?
O1 Mg1 O2 92.21(10) . . ?
N1 Mg1 O2 109.04(11) . . ?
O1 Mg1 H1M1 158.9(11) . . ?
N1 Mg1 H1M1 108.4(8) . . ?
O2 Mg1 H1M1 88.2(5) . . ?
Mg1 Mg1 H1M1 39.4(12) 2_655 . ?
Mg2 Mg1 H1M1 125.8(12) . . ?
O1 Mg1 H112 81.1(10) . . ?
N1 Mg1 H112 135.6(3) . . ?
O2 Mg1 H112 114.92(15) . . ?
Mg1 Mg1 H112 40.3(10) 2_655 . ?
Mg2 Mg1 H112 47.0(10) . . ?
H1M1 Mg1 H112 79.7(16) . . ?
O1 Mg2 N2 91.22(11) . . ?
O1 Mg2 H112 70.0(6) . . ?
N2 Mg2 H112 153.9(5) . . ?
Mg2 Mg2 H112 55.9(6) 2_655 . ?
Mg1 Mg2 H112 35.5(6) . . ?
O1 Mg2 H1M2 112.7(12) . . ?
N2 Mg2 H1M2 129.6(12) . . ?
Mg2 Mg2 H1M2 42.9(12) 2_655 . ?
Mg1 Mg2 H1M2 96.2(12) . . ?
H112 Mg2 H1M2 75.8(13) . . ?
O1 Mg2 H1M2 137.6(12) . 2_655 ?
N2 Mg2 H1M2 110.8(12) . 2_655 ?
Mg2 Mg2 H1M2 42.8(11) 2_655 2_655 ?
Mg1 Mg2 H1M2 107.3(12) . 2_655 ?
H112 Mg2 H1M2 75.7(13) . 2_655 ?
H1M2 Mg2 H1M2 81.1(18) . 2_655 ?
C15 O1 Mg2 128.3(2) . . ?
C15 O1 Mg1 120.3(2) . . ?
Mg2 O1 Mg1 111.31(11) . . ?
C33 O2 C32 109.0(3) . . ?
C33 O2 Mg1 128.6(2) . . ?
C32 O2 Mg1 121.7(2) . . ?
C13 N1 C1 116.6(3) . . ?
C13 N1 Mg1 116.9(2) . . ?
C1 N1 Mg1 126.4(2) . . ?
C17 N2 C20 118.2(3) . . ?
C17 N2 Mg2 123.8(2) . . ?
C20 N2 Mg2 117.7(2) . . ?
C2 C1 C6 120.6(3) . . ?
C2 C1 N1 121.3(3) . . ?
C6 C1 N1 118.0(3) . . ?
C3 C2 C1 119.0(4) . . ?
C3 C2 C7 119.5(3) . . ?
C1 C2 C7 121.5(3) . . ?
C4 C3 C2 121.1(4) . . ?
C4 C3 H3A 119.5 . . ?
C2 C3 H3A 119.5 . . ?
C5 C4 C3 119.6(3) . . ?
C5 C4 H4A 120.2 . . ?
C3 C4 H4A 120.2 . . ?
C4 C5 C6 121.5(4) . . ?
C4 C5 H5A 119.3 . . ?
C6 C5 H5A 119.3 . . ?
C5 C6 C1 118.1(3) . . ?
C5 C6 C10 120.6(3) . . ?
C1 C6 C10 121.1(3) . . ?
C8 C7 C9 109.9(4) . . ?
C8 C7 C2 111.6(4) . . ?
C9 C7 C2 112.2(4) . . ?
C8 C7 H7A 107.7 . . ?
C9 C7 H7A 107.7 . . ?
C2 C7 H7A 107.7 . . ?
C7 C8 H8A 109.5 . . ?
C7 C8 H8B 109.5 . . ?
H8A C8 H8B 109.5 . . ?
C7 C8 H8C 109.5 . . ?
H8A C8 H8C 109.5 . . ?
H8B C8 H8C 109.5 . . ?
C7 C9 H9A 109.5 . . ?
C7 C9 H9B 109.5 . . ?
H9A C9 H9B 109.5 . . ?
C7 C9 H9C 109.5 . . ?
H9A C9 H9C 109.5 . . ?
H9B C9 H9C 109.5 . . ?
C6 C10 C12 113.9(3) . . ?
C6 C10 C11 108.8(3) . . ?
C12 C10 C11 110.4(3) . . ?
C6 C10 H10A 107.8 . . ?
C12 C10 H10A 107.8 . . ?
C11 C10 H10A 107.8 . . ?
C10 C11 H11A 109.5 . . ?
C10 C11 H11B 109.5 . . ?
H11A C11 H11B 109.5 . . ?
C10 C11 H11C 109.5 . . ?
H11A C11 H11C 109.5 . . ?
H11B C11 H11C 109.5 . . ?
C10 C12 H12A 109.5 . . ?
C10 C12 H12B 109.5 . . ?
H12A C12 H12B 109.5 . . ?
C10 C12 H12C 109.5 . . ?
H12A C12 H12C 109.5 . . ?
H12B C12 H12C 109.5 . . ?
N1 C13 C14 124.9(3) . . ?
N1 C13 C19 119.5(3) . . ?
C14 C13 C19 115.5(3) . . ?
C15 C14 C13 128.9(3) . . ?
C15 C14 H14A 115.5 . . ?
C13 C14 H14A 115.5 . . ?
O1 C15 C14 119.5(3) . . ?
O1 C15 C16 119.8(3) . . ?
C14 C15 C16 120.6(3) . . ?
C17 C16 C15 128.9(3) . . ?
C17 C16 H16A 115.6 . . ?
C15 C16 H16A 115.6 . . ?
N2 C17 C16 124.8(3) . . ?
N2 C17 C18 120.0(3) . . ?
C16 C17 C18 115.2(3) . . ?
C17 C18 H18A 109.5 . . ?
C17 C18 H18B 109.5 . . ?
H18A C18 H18B 109.5 . . ?
C17 C18 H18C 109.5 . . ?
H18A C18 H18C 109.5 . . ?
H18B C18 H18C 109.5 . . ?
C13 C19 H19A 109.5 . . ?
C13 C19 H19B 109.5 . . ?
H19A C19 H19B 109.5 . . ?
C13 C19 H19C 109.5 . . ?
H19A C19 H19C 109.5 . . ?
H19B C19 H19C 109.5 . . ?
C25 C20 C21 120.5(3) . . ?
C25 C20 N2 121.1(3) . . ?
C21 C20 N2 118.3(3) . . ?
C22 C21 C20 118.7(3) . . ?
C22 C21 C26 119.7(3) . . ?
C20 C21 C26 121.6(3) . . ?
C21 C22 C23 121.2(4) . . ?
C21 C22 H22A 119.4 . . ?
C23 C22 H22A 119.4 . . ?
C24 C23 C22 119.7(4) . . ?
C24 C23 H23A 120.2 . . ?
C22 C23 H23A 120.2 . . ?
C23 C24 C25 121.5(4) . . ?
C23 C24 H24A 119.2 . . ?
C25 C24 H24A 119.2 . . ?
C24 C25 C20 118.2(3) . . ?
C24 C25 C29 119.1(3) . . ?
C20 C25 C29 122.7(3) . . ?
C27 C26 C21 112.2(3) . . ?
C27 C26 C28 111.0(3) . . ?
C21 C26 C28 110.5(3) . . ?
C27 C26 H26A 107.6 . . ?
C21 C26 H26A 107.6 . . ?
C28 C26 H26A 107.6 . . ?
C26 C27 H27A 109.5 . . ?
C26 C27 H27B 109.5 . . ?
H27A C27 H27B 109.5 . . ?
C26 C27 H27C 109.5 . . ?
H27A C27 H27C 109.5 . . ?
H27B C27 H27C 109.5 . . ?
C26 C28 H28A 109.5 . . ?
C26 C28 H28B 109.5 . . ?
H28A C28 H28B 109.5 . . ?
C26 C28 H28C 109.5 . . ?
H28A C28 H28C 109.5 . . ?
H28B C28 H28C 109.5 . . ?
C25 C29 C30 110.0(3) . . ?
C25 C29 C31 112.7(3) . . ?
C30 C29 C31 110.4(3) . . ?
C25 C29 H29A 107.9 . . ?
C30 C29 H29A 107.9 . . ?
C31 C29 H29A 107.9 . . ?
C29 C30 H30A 109.5 . . ?
C29 C30 H30B 109.5 . . ?
H30A C30 H30B 109.5 . . ?
C29 C30 H30C 109.5 . . ?
H30A C30 H30C 109.5 . . ?
H30B C30 H30C 109.5 . . ?
C29 C31 H31A 109.5 . . ?
C29 C31 H31B 109.5 . . ?
H31A C31 H31B 109.5 . . ?
C29 C31 H31C 109.5 . . ?
H31A C31 H31C 109.5 . . ?
H31B C31 H31C 109.5 . . ?
O2 C32 C33 108.9(3) . 5_666 ?
O2 C32 H32A 109.9 . . ?
C33 C32 H32A 109.9 5_666 . ?
O2 C32 H32B 109.9 . . ?
C33 C32 H32B 109.9 5_666 . ?
H32A C32 H32B 108.3 . . ?
O2 C33 C32 109.9(3) . 5_666 ?
O2 C33 H33A 109.7 . . ?
C32 C33 H33A 109.7 5_666 . ?
O2 C33 H33B 109.7 . . ?
C32 C33 H33B 109.7 5_666 . ?
H33A C33 H33B 108.2 . . ?
C2T C1T C2T 120.3(7) 2_756 . ?
C2T C1T H1TA 119.8 2_756 . ?
C2T C1T H1TA 119.8 . . ?
C1T C2T C3T 120.8(6) . . ?
C1T C2T H2TA 119.6 . . ?
C3T C2T H2TA 119.6 . . ?
C2T C3T C4T 120.5(5) . . ?
C2T C3T H3TA 119.8 . . ?
C4T C3T H3TA 119.8 . . ?
C3T C4T C3T 117.2(7) 2_756 . ?
C3T C4T C5T 121.4(3) 2_756 . ?
C3T C4T C5T 121.4(3) . . ?
C4T C5T H5TA 109.5 . . ?
C4T C5T H5TB 109.5 . . ?
H5TA C5T H5TB 109.5 . . ?
C4T C5T H5TC 109.5 . . ?
H5TA C5T H5TC 109.5 . . ?
H5TB C5T H5TC 109.5 . . ?
C4T C5T H5TA 109.47(10) . 2_756 ?
H5TA C5T H5TA 141.1 . 2_756 ?
H5TB C5T H5TA 56.3 . 2_756 ?
H5TC C5T H5TA 56.2 . 2_756 ?
C4T C5T H5TB 109.470(12) . 2_756 ?
H5TA C5T H5TB 56.3 . 2_756 ?
H5TB C5T H5TB 141.1 . 2_756 ?
H5TC C5T H5TB 56.3 . 2_756 ?
H5TA C5T H5TB 109.5 2_756 2_756 ?
C4T C5T H5TC 109.47(14) . 2_756 ?
H5TA C5T H5TC 56.3 . 2_756 ?
H5TB C5T H5TC 56.2 . 2_756 ?
H5TC C5T H5TC 141.1 . 2_756 ?
H5TA C5T H5TC 109.5 2_756 2_756 ?
H5TB C5T H5TC 109.5 2_756 2_756 ?

loop_
_geom_bond_atom_site_label_1
_geom_bond_atom_site_label_2
_geom_bond_distance
_geom_bond_site_symmetry_2
_geom_bond_publ_flag
Mg1 O1 1.985(3) . ?
Mg1 N1 2.059(3) . ?
Mg1 O2 2.086(3) . ?
Mg1 H1M1 1.89(3) . ?
Mg1 H112 1.91(3) . ?
Mg2 O1 1.966(3) . ?
Mg2 N2 2.053(3) . ?
Mg2 H112 2.40(4) . ?
Mg2 H1M2 1.84(4) . ?
Mg2 H1M2 1.84(4) 2_655 ?
O1 C15 1.341(4) . ?
O2 C33 1.451(4) . ?
O2 C32 1.452(4) . ?
N1 C13 1.340(4) . ?
N1 C1 1.448(4) . ?
N2 C17 1.338(4) . ?
N2 C20 1.444(4) . ?
C1 C2 1.394(5) . ?
C1 C6 1.418(5) . ?
C2 C3 1.393(5) . ?
C2 C7 1.527(5) . ?
C3 C4 1.382(5) . ?
C3 H3A 0.9500 . ?
C4 C5 1.382(5) . ?
C4 H4A 0.9500 . ?
C5 C6 1.391(5) . ?
C5 H5A 0.9500 . ?
C6 C10 1.516(5) . ?
C7 C8 1.513(6) . ?
C7 C9 1.525(6) . ?
C7 H7A 1.0000 . ?
C8 H8A 0.9800 . ?
C8 H8B 0.9800 . ?
C8 H8C 0.9800 . ?
C9 H9A 0.9800 . ?
C9 H9B 0.9800 . ?
C9 H9C 0.9800 . ?
C10 C12 1.536(5) . ?
C10 C11 1.537(5) . ?
C10 H10A 1.0000 . ?
C11 H11A 0.9800 . ?
C11 H11B 0.9800 . ?
C11 H11C 0.9800 . ?
C12 H12A 0.9800 . ?
C12 H12B 0.9800 . ?
C12 H12C 0.9800 . ?
C13 C14 1.406(5) . ?
C13 C19 1.517(5) . ?
C14 C15 1.402(5) . ?
C14 H14A 0.9500 . ?
C15 C16 1.409(5) . ?
C16 C17 1.400(5) . ?
C16 H16A 0.9500 . ?
C17 C18 1.522(5) . ?
C18 H18A 0.9800 . ?
C18 H18B 0.9800 . ?
C18 H18C 0.9800 . ?
C19 H19A 0.9800 . ?
C19 H19B 0.9800 . ?
C19 H19C 0.9800 . ?
C20 C25 1.405(5) . ?
C20 C21 1.413(5) . ?
C21 C22 1.384(5) . ?
C21 C26 1.531(5) . ?
C22 C23 1.385(5) . ?
C22 H22A 0.9500 . ?
C23 C24 1.376(5) . ?
C23 H23A 0.9500 . ?
C24 C25 1.397(5) . ?
C24 H24A 0.9500 . ?
C25 C29 1.522(5) . ?
C26 C27 1.528(5) . ?
C26 C28 1.535(5) . ?
C26 H26A 1.0000 . ?
C27 H27A 0.9800 . ?
C27 H27B 0.9800 . ?
C27 H27C 0.9800 . ?
C28 H28A 0.9800 . ?
C28 H28B 0.9800 . ?
C28 H28C 0.9800 . ?
C29 C30 1.535(6) . ?
C29 C31 1.536(5) . ?
C29 H29A 1.0000 . ?
C30 H30A 0.9800 . ?
C30 H30B 0.9800 . ?
C30 H30C 0.9800 . ?
C31 H31A 0.9800 . ?
C31 H31B 0.9800 . ?
C31 H31C 0.9800 . ?
C32 C33 1.507(5) 5_666 ?
C32 H32A 0.9900 . ?
C32 H32B 0.9900 . ?
C33 H33A 0.9900 . ?
C33 H33B 0.9900 . ?
C1T C2T 1.344(6) 2_756 ?
C1T C2T 1.344(6) . ?
C1T H1TA 0.9500 . ?
C2T C3T 1.383(7) . ?
C2T H2TA 0.9500 . ?
C3T C4T 1.392(6) . ?
C3T H3TA 0.9500 . ?
C4T C5T 1.499(10) . ?
C5T H5TA 0.9800 . ?
C5T H5TB 0.9800 . ?
C5T H5TC 0.9800 . ?
C5T H5TA 0.9800 2_756 ?
C5T H5TB 0.9800 2_756 ?
C5T H5TC 0.9800(15) 2_756 ?
